data_4125336
loop_
_publ_author_name
'Metrano, Anthony J.'
'Abascal, Nadia C.'
'Mercado, Brandon Q.'
'Paulson, Eric K.'
'Hurtley, Anna E.'
'Miller, Scott J.'

_publ_section_title
;
 Diversity of Secondary Structure in Catalytic Peptides with
 \b-Turn-Biased Sequences.
;
_journal_issue 1
_journal_name_full 'Journal of the American Chemical Society'
_journal_page_first 492
_journal_page_last 516
_journal_paper_doi 10.1021/jacs.6b11348
_journal_volume 139
_journal_year 2017
_chemical_absolute_configuration ad
_chemical_formula_moiety 'C29 H51 N5 O7'
_chemical_formula_sum 'C29 H51 N5 O7'
_chemical_formula_weight 581.74
_space_group_crystal_system monoclinic
_space_group_IT_number 4
_space_group_name_Hall 'P 2yb'
_space_group_name_H-M_alt 'P 1 21 1'
_symmetry_space_group_name_Hall 'P 2yb'
_symmetry_space_group_name_H-M 'P 1 21 1'
_atom_sites_solution_hydrogens mixed
_atom_sites_solution_primary direct
_atom_sites_solution_secondary difmap
_audit_creation_method SHELXL-2014/7
_cell_angle_alpha 90
_cell_angle_beta 92.912(2)
_cell_angle_gamma 90
_cell_formula_units_Z 4
_cell_length_a 11.5458(8)
_cell_length_b 16.5702(12)
_cell_length_c 16.8885(12)
_cell_measurement_reflns_used 613
_cell_measurement_temperature 93(2)
_cell_measurement_theta_max 68.3
_cell_measurement_theta_min 2.6
_cell_volume 3226.9(4)
_computing_cell_refinement 'CrystalClear-SM Expert 2.0 r15 (Rigaku, 2011)'
_computing_data_collection 'CrystalClear-SM Expert 2.0 r15 (Rigaku, 2011)'
_computing_data_reduction 'CrystalClear-SM Expert 2.0 r15 (Rigaku, 2011)'
_computing_molecular_graphics
; 
Dolomanov, O.V.; Bourhis, L.J.; Gildea, R.J.; Howard, J.A.K.; Puschmann, H., 
OLEX2: A complete structure solution, refinement and analysis program 
(2009). J. Appl. Cryst., 42, 339-341. 
;
_computing_publication_material 'CIFTAB-2013/2 (Sheldrick, 2014)'
_computing_structure_refinement 'SHELXL-2014/7 (Sheldrick, 2014)'
_computing_structure_solution 'SHELXT-2014/5 (Sheldrick, 2014)'
_diffrn_ambient_temperature 93(2)
_diffrn_detector_area_resol_mean 22.2
_diffrn_measured_fraction_theta_full 0.969
_diffrn_measured_fraction_theta_max 0.965
_diffrn_measurement_device_type 'Rigaku Saturn 944+ CCD'
_diffrn_measurement_method \w
_diffrn_radiation_type CuK\a
_diffrn_radiation_wavelength 1.54178
_diffrn_reflns_av_R_equivalents 0.0439
_diffrn_reflns_av_unetI/netI 0.0194
_diffrn_reflns_Laue_measured_fraction_full 0.969
_diffrn_reflns_Laue_measured_fraction_max 0.965
_diffrn_reflns_limit_h_max 13
_diffrn_reflns_limit_h_min -13
_diffrn_reflns_limit_k_max 19
_diffrn_reflns_limit_k_min -19
_diffrn_reflns_limit_l_max 20
_diffrn_reflns_limit_l_min -20
_diffrn_reflns_number 112493
_diffrn_reflns_point_group_measured_fraction_full 0.958
_diffrn_reflns_point_group_measured_fraction_max 0.952
_diffrn_reflns_theta_full 67.679
_diffrn_reflns_theta_max 68.106
_diffrn_reflns_theta_min 2.620
_diffrn_source 'Sealed Tube'
_exptl_absorpt_coefficient_mu 0.698
_exptl_absorpt_correction_T_max 1.000
_exptl_absorpt_correction_T_min 0.889
_exptl_absorpt_correction_type multi-scan
_exptl_absorpt_process_details 'Jacobson, R. (1998) Private Communication'
_exptl_crystal_colour Colorless
_exptl_crystal_density_diffrn 1.197
_exptl_crystal_density_method 'not measured'
_exptl_crystal_description Block
_exptl_crystal_F_000 1264
_exptl_crystal_size_max 0.360
_exptl_crystal_size_mid 0.240
_exptl_crystal_size_min 0.240
_refine_diff_density_max 0.321
_refine_diff_density_min -0.130
_refine_diff_density_rms 0.024
_refine_ls_abs_structure_details
; 
 Flack x determined using 5196 quotients [(I+)-(I-)]/[(I+)+(I-)] 
 (Parsons, Flack and Wagner, Acta Cryst. B69 (2013) 249-259). 
;
_refine_ls_abs_structure_Flack 0.00(2)
_refine_ls_extinction_method none
_refine_ls_goodness_of_fit_ref 1.015
_refine_ls_hydrogen_treatment mixed
_refine_ls_matrix_type full
_refine_ls_number_parameters 779
_refine_ls_number_reflns 11215
_refine_ls_number_restraints 7
_refine_ls_restrained_S_all 1.016
_refine_ls_R_factor_all 0.0261
_refine_ls_R_factor_gt 0.0258
_refine_ls_shift/su_max 0.001
_refine_ls_shift/su_mean 0.000
_refine_ls_structure_factor_coef Fsqd
_refine_ls_weighting_details 'w=1/[\s^2^(Fo^2^)+(0.0382P)^2^+0.4570P] where P=(Fo^2^+2Fc^2^)/3'
_refine_ls_weighting_scheme calc
_refine_ls_wR_factor_gt 0.0657
_refine_ls_wR_factor_ref 0.0659
_reflns_Friedel_coverage 0.902
_reflns_Friedel_fraction_full 0.947
_reflns_Friedel_fraction_max 0.939
_reflns_number_gt 11084
_reflns_number_total 11215
_reflns_threshold_expression 'I > 2\s(I)'
_cod_data_source_file ja6b11348_si_021.cif
_cod_data_source_block 007-16083
_cod_depositor_comments 'Adding full bibliography for 4125336--4125366.cif.'
_cod_database_code 4125336
_shelx_shelxl_version_number 2014/7
_shelx_space_group_comment
; 
The symmetry employed for this shelxl refinement is uniquely defined 
by the following loop, which should always be used as a source of 
symmetry information in preference to the above space-group names. 
They are only intended as comments. 
;
_shelx_estimated_absorpt_t_min 0.787
_shelx_estimated_absorpt_t_max 0.850

loop_
_space_group_symop_operation_xyz
'x, y, z'
'-x, y+1/2, -z'

loop_
_atom_site_label
_atom_site_type_symbol
_atom_site_fract_x
_atom_site_fract_y
_atom_site_fract_z
_atom_site_U_iso_or_equiv
_atom_site_adp_type
_atom_site_occupancy
_atom_site_site_symmetry_order
_atom_site_calc_flag
_atom_site_refinement_flags_posn
_atom_site_refinement_flags_adp
O1A O 0.05669(11) 0.55912(8) 0.79264(8) 0.0328(3) Uani 1 1 d . .
O2A O 0.08415(12) 0.45061(8) 0.87081(8) 0.0367(3) Uani 1 1 d . .
O3A O 0.09960(11) 0.61023(8) 1.00370(8) 0.0310(3) Uani 1 1 d . .
O4A O 0.39539(11) 0.64070(7) 1.08656(8) 0.0268(3) Uani 1 1 d . .
O5A O 0.48005(10) 0.44128(7) 0.97972(7) 0.0252(3) Uani 1 1 d . .
O6A O 0.35600(10) 0.31309(8) 1.09062(7) 0.0273(3) Uani 1 1 d . .
O7A O 0.33517(10) 0.19369(7) 1.02331(8) 0.0268(3) Uani 1 1 d . .
N1A N 0.24988(13) 0.53906(9) 0.96105(8) 0.0244(3) Uani 1 1 d D .
H1A H 0.3094(17) 0.5048(12) 0.9740(12) 0.028(5) Uiso 1 1 d D .
N2A N 0.33469(12) 0.51388(9) 1.11234(8) 0.0207(3) Uani 1 1 d D .
H2A H 0.3540(17) 0.4621(11) 1.1160(12) 0.024(5) Uiso 1 1 d D .
N3A N 0.55954(12) 0.45434(8) 1.10349(8) 0.0205(3) Uani 1 1 d . .
N4A N 0.49008(13) 0.26828(9) 1.00766(9) 0.0232(3) Uani 1 1 d D .
H4A H 0.5130(17) 0.2267(11) 0.9802(11) 0.021(5) Uiso 1 1 d D .
N5A N 0.77965(13) 0.36464(9) 1.00707(9) 0.0279(3) Uani 1 1 d . .
C1A C -0.04651(17) 0.52221(14) 0.75773(13) 0.0399(5) Uani 1 1 d . .
H1AA H -0.0858 0.5602 0.7209 0.060 Uiso 1 1 calc R U
H1AB H -0.0985 0.5078 0.7996 0.060 Uiso 1 1 calc R U
H1AC H -0.0255 0.4735 0.7289 0.060 Uiso 1 1 calc R U
C2A C 0.11392(15) 0.51565(11) 0.84902(10) 0.0264(4) Uani 1 1 d . .
C3A C 0.22282(15) 0.55957(11) 0.87892(10) 0.0240(3) Uani 1 1 d . .
H3A H 0.2094 0.6191 0.8746 0.029 Uiso 1 1 calc R U
C4A C 0.18315(14) 0.56626(10) 1.01816(10) 0.0231(3) Uani 1 1 d . .
C5A C 0.21096(14) 0.53323(10) 1.10240(10) 0.0216(3) Uani 1 1 d . .
C6A C 0.17392(16) 0.59346(11) 1.16546(10) 0.0275(4) Uani 1 1 d . .
H6AA H 0.2231 0.6423 1.1637 0.033 Uiso 1 1 calc R U
H6AB H 0.0925 0.6099 1.1534 0.033 Uiso 1 1 calc R U
C7A C 0.18472(19) 0.55693(12) 1.24860(11) 0.0360(4) Uani 1 1 d . .
H7AA H 0.2671 0.5444 1.2624 0.043 Uiso 1 1 calc R U
H7AB H 0.1582 0.5967 1.2875 0.043 Uiso 1 1 calc R U
C8A C 0.1130(2) 0.48043(13) 1.25342(12) 0.0408(5) Uani 1 1 d . .
H8AA H 0.0298 0.4937 1.2443 0.049 Uiso 1 1 calc R U
H8AB H 0.1241 0.4568 1.3071 0.049 Uiso 1 1 calc R U
C9A C 0.14813(18) 0.41896(11) 1.19207(11) 0.0314(4) Uani 1 1 d . .
H9AA H 0.0966 0.3713 1.1939 0.038 Uiso 1 1 calc R U
H9AB H 0.2285 0.4007 1.2051 0.038 Uiso 1 1 calc R U
C10A C 0.14078(15) 0.45459(10) 1.10864(11) 0.0251(4) Uani 1 1 d . .
H10A H 0.0585 0.4656 1.0929 0.030 Uiso 1 1 calc R U
H10B H 0.1701 0.4145 1.0711 0.030 Uiso 1 1 calc R U
C11A C 0.41660(14) 0.56905(10) 1.09992(9) 0.0209(3) Uani 1 1 d . .
C12A C 0.54176(15) 0.54207(10) 1.10334(10) 0.0227(3) Uani 1 1 d . .
H12A H 0.5808 0.5658 1.0572 0.027 Uiso 1 1 calc R U
C13A C 0.60628(17) 0.57003(12) 1.18015(12) 0.0335(4) Uani 1 1 d . .
H13A H 0.6863 0.5873 1.1700 0.040 Uiso 1 1 calc R U
H13B H 0.5651 0.6153 1.2046 0.040 Uiso 1 1 calc R U
C14A C 0.6070(2) 0.49647(13) 1.23244(12) 0.0421(5) Uani 1 1 d . .
H14A H 0.5322 0.4904 1.2581 0.050 Uiso 1 1 calc R U
H14B H 0.6705 0.4993 1.2740 0.050 Uiso 1 1 calc R U
C15A C 0.62601(17) 0.42761(11) 1.17533(10) 0.0283(4) Uani 1 1 d . .
H15A H 0.7092 0.4210 1.1654 0.034 Uiso 1 1 calc R U
H15B H 0.5955 0.3761 1.1955 0.034 Uiso 1 1 calc R U
C16A C 0.53416(14) 0.41119(10) 1.03682(10) 0.0200(3) Uani 1 1 d . .
C17A C 0.57942(14) 0.32479(10) 1.03453(10) 0.0213(3) Uani 1 1 d . .
H17A H 0.6108 0.3088 1.0885 0.026 Uiso 1 1 calc R U
C18A C 0.38981(14) 0.26308(10) 1.04414(10) 0.0219(3) Uani 1 1 d . .
C19A C 0.20826(15) 0.18440(11) 1.02633(11) 0.0275(4) Uani 1 1 d . .
C20A C 0.15160(18) 0.24258(14) 0.96840(12) 0.0391(5) Uani 1 1 d . .
H20A H 0.1674 0.2980 0.9862 0.059 Uiso 1 1 calc R U
H20B H 0.0677 0.2333 0.9651 0.059 Uiso 1 1 calc R U
H20C H 0.1827 0.2345 0.9160 0.059 Uiso 1 1 calc R U
C21A C 0.16698(17) 0.19562(13) 1.10946(12) 0.0352(4) Uani 1 1 d . .
H21A H 0.2113 0.1601 1.1462 0.053 Uiso 1 1 calc R U
H21B H 0.0844 0.1822 1.1101 0.053 Uiso 1 1 calc R U
H21C H 0.1786 0.2519 1.1259 0.053 Uiso 1 1 calc R U
C22A C 0.19008(18) 0.09745(14) 1.00115(16) 0.0469(6) Uani 1 1 d . .
H22A H 0.2141 0.0905 0.9467 0.070 Uiso 1 1 calc R U
H22B H 0.1079 0.0835 1.0036 0.070 Uiso 1 1 calc R U
H22C H 0.2365 0.0621 1.0368 0.070 Uiso 1 1 calc R U
C23A C 0.32453(15) 0.53664(10) 0.82946(10) 0.0242(4) Uani 1 1 d . .
H23A H 0.2995 0.5394 0.7726 0.029 Uiso 1 1 calc R U
H23B H 0.3471 0.4802 0.8415 0.029 Uiso 1 1 calc R U
C24A C 0.43027(15) 0.59108(10) 0.84443(10) 0.0233(3) Uani 1 1 d . .
H24A H 0.4401 0.6015 0.9027 0.028 Uiso 1 1 calc R U
C25A C 0.41256(16) 0.67199(11) 0.80224(11) 0.0286(4) Uani 1 1 d . .
H25A H 0.4045 0.6631 0.7449 0.043 Uiso 1 1 calc R U
H25B H 0.4796 0.7069 0.8146 0.043 Uiso 1 1 calc R U
H25C H 0.3422 0.6979 0.8202 0.043 Uiso 1 1 calc R U
C26A C 0.53897(16) 0.54918(11) 0.81800(11) 0.0296(4) Uani 1 1 d . .
H26A H 0.5530 0.5003 0.8497 0.044 Uiso 1 1 calc R U
H26B H 0.6054 0.5857 0.8254 0.044 Uiso 1 1 calc R U
H26C H 0.5285 0.5346 0.7619 0.044 Uiso 1 1 calc R U
C27A C 0.67687(15) 0.32164(11) 0.97614(10) 0.0253(4) Uani 1 1 d . .
H27A H 0.6972 0.2647 0.9660 0.030 Uiso 1 1 calc R U
H27B H 0.6493 0.3461 0.9251 0.030 Uiso 1 1 calc R U
C28A C 0.8507(2) 0.38672(14) 0.94181(14) 0.0435(5) Uani 1 1 d . .
H28A H 0.8734 0.3379 0.9138 0.065 Uiso 1 1 calc R U
H28B H 0.9203 0.4150 0.9626 0.065 Uiso 1 1 calc R U
H28C H 0.8063 0.4221 0.9051 0.065 Uiso 1 1 calc R U
C29A C 0.84752(16) 0.31407(13) 1.06293(13) 0.0365(4) Uani 1 1 d . .
H29A H 0.7998 0.2989 1.1069 0.055 Uiso 1 1 calc R U
H29B H 0.9157 0.3441 1.0835 0.055 Uiso 1 1 calc R U
H29C H 0.8726 0.2653 1.0358 0.055 Uiso 1 1 calc R U
O1B O 0.06739(11) 0.81458(8) 0.25920(7) 0.0323(3) Uani 1 1 d . .
O2B O 0.07529(11) 0.72093(8) 0.35510(8) 0.0315(3) Uani 1 1 d . .
O3B O 0.10657(10) 0.88097(7) 0.46380(7) 0.0269(3) Uani 1 1 d . .
O4B O 0.39232(10) 0.90387(7) 0.56968(8) 0.0260(3) Uani 1 1 d . .
O5B O 0.46829(10) 0.71126(7) 0.46408(7) 0.0224(2) Uani 1 1 d . .
O6B O 0.34568(10) 0.58089(7) 0.57381(7) 0.0267(3) Uani 1 1 d . .
O7B O 0.32108(10) 0.46198(7) 0.50591(7) 0.0238(3) Uani 1 1 d . .
N1B N 0.25774(12) 0.80532(9) 0.43039(8) 0.0206(3) Uani 1 1 d D .
H1B H 0.3152(16) 0.7711(12) 0.4453(12) 0.023(5) Uiso 1 1 d D .
N2B N 0.32176(12) 0.77860(8) 0.58764(8) 0.0183(3) Uani 1 1 d D .
H2B H 0.3404(19) 0.7255(12) 0.5905(13) 0.033(6) Uiso 1 1 d D .
N3B N 0.55393(12) 0.71628(8) 0.58654(8) 0.0192(3) Uani 1 1 d . .
N4B N 0.47226(12) 0.53699(8) 0.48407(9) 0.0223(3) Uani 1 1 d D .
H4B H 0.4957(18) 0.4923(12) 0.4594(12) 0.028(5) Uiso 1 1 d D .
N5B N 0.75266(14) 0.64111(10) 0.46236(12) 0.0395(4) Uani 1 1 d . .
C1B C -0.03919(17) 0.77973(13) 0.22791(12) 0.0373(5) Uani 1 1 d . .
H1BA H -0.0701 0.8123 0.1832 0.056 Uiso 1 1 calc R U
H1BB H -0.0955 0.7785 0.2694 0.056 Uiso 1 1 calc R U
H1BC H -0.0247 0.7246 0.2098 0.056 Uiso 1 1 calc R U
C2B C 0.11595(15) 0.77811(10) 0.32337(10) 0.0239(3) Uani 1 1 d . .
C3B C 0.23079(14) 0.81828(10) 0.34685(9) 0.0217(3) Uani 1 1 d . .
H3B H 0.2235 0.8776 0.3369 0.026 Uiso 1 1 calc R U
C4B C 0.18663(14) 0.83553(10) 0.48328(10) 0.0199(3) Uani 1 1 d . .
C5B C 0.20073(13) 0.80218(10) 0.56839(9) 0.0191(3) Uani 1 1 d . .
C6B C 0.15600(14) 0.86277(10) 0.62853(10) 0.0213(3) Uani 1 1 d . .
H6BA H 0.2087 0.9099 0.6321 0.026 Uiso 1 1 calc R U
H6BB H 0.0783 0.8822 0.6096 0.026 Uiso 1 1 calc R U
C7B C 0.14807(15) 0.82567(10) 0.71055(10) 0.0250(4) Uani 1 1 d . .
H7BA H 0.1160 0.8660 0.7467 0.030 Uiso 1 1 calc R U
H7BB H 0.2268 0.8111 0.7317 0.030 Uiso 1 1 calc R U
C8B C 0.07160(16) 0.75069(11) 0.70845(11) 0.0275(4) Uani 1 1 d . .
H8BA H -0.0090 0.7658 0.6919 0.033 Uiso 1 1 calc R U
H8BB H 0.0712 0.7268 0.7621 0.033 Uiso 1 1 calc R U
C9B C 0.11653(15) 0.68882(10) 0.65057(10) 0.0240(3) Uani 1 1 d . .
H9BA H 0.0632 0.6420 0.6472 0.029 Uiso 1 1 calc R U
H9BB H 0.1937 0.6693 0.6704 0.029 Uiso 1 1 calc R U
C10B C 0.12608(14) 0.72534(10) 0.56815(10) 0.0205(3) Uani 1 1 d . .
H10C H 0.0473 0.7383 0.5459 0.025 Uiso 1 1 calc R U
H10D H 0.1601 0.6848 0.5331 0.025 Uiso 1 1 calc R U
C11B C 0.40893(14) 0.83155(9) 0.58140(9) 0.0193(3) Uani 1 1 d . .
C12B C 0.53285(14) 0.80311(10) 0.59190(9) 0.0197(3) Uani 1 1 d . .
H12B H 0.5793 0.8309 0.5517 0.024 Uiso 1 1 calc R U
C13B C 0.58396(17) 0.82533(11) 0.67487(11) 0.0291(4) Uani 1 1 d . .
H13C H 0.6143 0.8812 0.6759 0.035 Uiso 1 1 calc R U
H13D H 0.5249 0.8201 0.7151 0.035 Uiso 1 1 calc R U
C14B C 0.68136(16) 0.76463(11) 0.68970(11) 0.0307(4) Uani 1 1 d . .
H14C H 0.6970 0.7559 0.7472 0.037 Uiso 1 1 calc R U
H14D H 0.7534 0.7835 0.6662 0.037 Uiso 1 1 calc R U
C15B C 0.63728(15) 0.68751(11) 0.64955(10) 0.0255(4) Uani 1 1 d . .
H15C H 0.7016 0.6572 0.6268 0.031 Uiso 1 1 calc R U
H15D H 0.5986 0.6523 0.6875 0.031 Uiso 1 1 calc R U
C16B C 0.52429(13) 0.67757(10) 0.51824(9) 0.0190(3) Uani 1 1 d . .
C17B C 0.56652(14) 0.59108(10) 0.50781(10) 0.0223(3) Uani 1 1 d . .
H17B H 0.6075 0.5714 0.5577 0.027 Uiso 1 1 calc R U
C18B C 0.37658(14) 0.53109(9) 0.52592(10) 0.0209(3) Uani 1 1 d . .
C19B C 0.20344(14) 0.44377(10) 0.53051(10) 0.0231(3) Uani 1 1 d . .
C20B C 0.11991(17) 0.50741(12) 0.49933(14) 0.0355(4) Uani 1 1 d . .
H20D H 0.1351 0.5581 0.5278 0.053 Uiso 1 1 calc R U
H20E H 0.0403 0.4899 0.5072 0.053 Uiso 1 1 calc R U
H20F H 0.1300 0.5156 0.4426 0.053 Uiso 1 1 calc R U
C21B C 0.20198(19) 0.43459(14) 0.61967(12) 0.0393(5) Uani 1 1 d . .
H21D H 0.2605 0.3949 0.6377 0.059 Uiso 1 1 calc R U
H21E H 0.1251 0.4163 0.6340 0.059 Uiso 1 1 calc R U
H21F H 0.2194 0.4867 0.6450 0.059 Uiso 1 1 calc R U
C22B C 0.17762(16) 0.36346(11) 0.49027(12) 0.0300(4) Uani 1 1 d . .
H22D H 0.1795 0.3700 0.4327 0.045 Uiso 1 1 calc R U
H22E H 0.1006 0.3447 0.5038 0.045 Uiso 1 1 calc R U
H22F H 0.2361 0.3237 0.5083 0.045 Uiso 1 1 calc R U
C23B C 0.32686(15) 0.78443(10) 0.29631(10) 0.0240(4) Uani 1 1 d . .
H23C H 0.3637 0.7379 0.3245 0.029 Uiso 1 1 calc R U
H23D H 0.2910 0.7643 0.2456 0.029 Uiso 1 1 calc R U
C24B C 0.42077(15) 0.84565(11) 0.27823(10) 0.0274(4) Uani 1 1 d . .
H24B H 0.3843 0.8876 0.2425 0.033 Uiso 1 1 calc R U
C25B C 0.47191(17) 0.88859(12) 0.35179(12) 0.0330(4) Uani 1 1 d . .
H25D H 0.4099 0.9162 0.3787 0.050 Uiso 1 1 calc R U
H25E H 0.5295 0.9282 0.3362 0.050 Uiso 1 1 calc R U
H25F H 0.5092 0.8490 0.3878 0.050 Uiso 1 1 calc R U
C26B C 0.51508(18) 0.80475(14) 0.23350(13) 0.0391(5) Uani 1 1 d . .
H26D H 0.5567 0.7662 0.2685 0.059 Uiso 1 1 calc R U
H26E H 0.5694 0.8455 0.2156 0.059 Uiso 1 1 calc R U
H26F H 0.4800 0.7761 0.1875 0.059 Uiso 1 1 calc R U
C27B C 0.65010(15) 0.59369(11) 0.44032(12) 0.0285(4) Uani 1 1 d . .
H27C H 0.6736 0.5380 0.4271 0.034 Uiso 1 1 calc R U
H27D H 0.6102 0.6175 0.3926 0.034 Uiso 1 1 calc R U
C28B C 0.7994(3) 0.67678(17) 0.39151(19) 0.0647(8) Uani 1 1 d . .
H28D H 0.8190 0.6338 0.3546 0.097 Uiso 1 1 calc R U
H28E H 0.8693 0.7079 0.4066 0.097 Uiso 1 1 calc R U
H28F H 0.7413 0.7126 0.3658 0.097 Uiso 1 1 calc R U
C29B C 0.83934(19) 0.59087(16) 0.5028(2) 0.0655(8) Uani 1 1 d . .
H29D H 0.8071 0.5671 0.5501 0.098 Uiso 1 1 calc R U
H29E H 0.9072 0.6237 0.5186 0.098 Uiso 1 1 calc R U
H29F H 0.8625 0.5477 0.4672 0.098 Uiso 1 1 calc R U

loop_
_atom_site_aniso_label
_atom_site_aniso_U_11
_atom_site_aniso_U_22
_atom_site_aniso_U_33
_atom_site_aniso_U_23
_atom_site_aniso_U_13
_atom_site_aniso_U_12
O1A 0.0260(7) 0.0389(7) 0.0328(7) 0.0105(6) -0.0069(5) -0.0059(6)
O2A 0.0346(7) 0.0357(7) 0.0394(7) 0.0113(6) -0.0024(6) -0.0101(6)
O3A 0.0237(6) 0.0354(7) 0.0343(7) 0.0074(6) 0.0039(5) 0.0088(5)
O4A 0.0260(6) 0.0191(6) 0.0354(7) 0.0037(5) 0.0036(5) 0.0016(5)
O5A 0.0265(6) 0.0260(6) 0.0228(6) 0.0026(5) -0.0007(5) 0.0020(5)
O6A 0.0233(6) 0.0272(6) 0.0318(6) -0.0049(5) 0.0051(5) -0.0018(5)
O7A 0.0165(6) 0.0234(6) 0.0407(7) -0.0044(5) 0.0017(5) -0.0022(5)
N1A 0.0242(8) 0.0280(8) 0.0209(7) 0.0027(6) 0.0012(6) 0.0042(6)
N2A 0.0219(7) 0.0179(7) 0.0223(7) 0.0016(5) 0.0016(5) 0.0019(5)
N3A 0.0208(7) 0.0181(7) 0.0225(7) 0.0021(5) 0.0004(5) 0.0007(5)
N4A 0.0212(7) 0.0205(7) 0.0282(7) -0.0047(6) 0.0033(6) -0.0016(6)
N5A 0.0219(8) 0.0282(8) 0.0341(8) -0.0059(6) 0.0067(6) -0.0059(6)
C1A 0.0268(10) 0.0526(13) 0.0393(11) 0.0093(9) -0.0077(8) -0.0091(9)
C2A 0.0251(9) 0.0315(9) 0.0229(8) 0.0047(7) 0.0026(7) -0.0019(7)
C3A 0.0248(9) 0.0235(8) 0.0237(8) 0.0031(7) 0.0005(6) -0.0003(7)
C4A 0.0193(8) 0.0220(8) 0.0281(9) 0.0020(7) 0.0028(6) -0.0002(7)
C5A 0.0186(8) 0.0222(8) 0.0242(8) -0.0002(6) 0.0037(6) 0.0018(6)
C6A 0.0304(9) 0.0226(8) 0.0299(9) -0.0019(7) 0.0077(7) 0.0031(7)
C7A 0.0486(12) 0.0344(10) 0.0258(9) -0.0052(8) 0.0092(8) 0.0042(9)
C8A 0.0546(13) 0.0399(11) 0.0297(10) 0.0054(8) 0.0185(9) 0.0026(10)
C9A 0.0351(11) 0.0264(9) 0.0336(10) 0.0065(8) 0.0098(8) 0.0006(8)
C10A 0.0225(9) 0.0231(8) 0.0302(9) 0.0002(7) 0.0054(7) -0.0003(7)
C11A 0.0249(9) 0.0200(8) 0.0178(7) 0.0003(6) 0.0010(6) -0.0011(7)
C12A 0.0229(9) 0.0176(8) 0.0274(8) 0.0015(6) -0.0005(7) -0.0009(6)
C13A 0.0333(10) 0.0274(9) 0.0384(10) -0.0066(8) -0.0108(8) 0.0016(8)
C14A 0.0549(13) 0.0395(11) 0.0308(10) -0.0058(9) -0.0080(9) 0.0075(10)
C15A 0.0374(10) 0.0256(9) 0.0213(8) 0.0016(7) -0.0047(7) 0.0055(7)
C16A 0.0166(8) 0.0228(8) 0.0209(8) 0.0014(6) 0.0033(6) -0.0030(6)
C17A 0.0196(8) 0.0218(8) 0.0226(8) -0.0015(6) 0.0011(6) -0.0016(6)
C18A 0.0188(8) 0.0206(8) 0.0260(8) 0.0014(7) -0.0015(6) 0.0007(6)
C19A 0.0159(8) 0.0304(9) 0.0362(10) -0.0036(8) 0.0010(7) -0.0027(7)
C20A 0.0272(10) 0.0547(13) 0.0348(10) 0.0017(9) -0.0045(8) 0.0027(9)
C21A 0.0239(9) 0.0465(12) 0.0354(10) 0.0028(9) 0.0023(8) -0.0064(8)
C22A 0.0237(10) 0.0393(12) 0.0781(16) -0.0207(11) 0.0078(10) -0.0087(9)
C23A 0.0258(9) 0.0244(8) 0.0222(8) -0.0007(6) 0.0010(6) -0.0023(7)
C24A 0.0244(9) 0.0262(9) 0.0193(8) -0.0002(7) 0.0008(6) -0.0019(7)
C25A 0.0294(9) 0.0248(9) 0.0319(9) 0.0000(7) 0.0026(7) -0.0016(7)
C26A 0.0272(9) 0.0309(9) 0.0310(9) 0.0036(7) 0.0048(7) 0.0005(7)
C27A 0.0231(9) 0.0259(9) 0.0274(9) -0.0063(7) 0.0056(7) -0.0026(7)
C28A 0.0368(12) 0.0470(12) 0.0483(12) -0.0047(10) 0.0187(10) -0.0125(10)
C29A 0.0229(10) 0.0426(11) 0.0441(11) -0.0063(9) 0.0013(8) -0.0004(8)
O1B 0.0283(7) 0.0403(7) 0.0272(6) 0.0056(6) -0.0083(5) -0.0048(6)
O2B 0.0288(7) 0.0315(7) 0.0339(7) 0.0053(5) -0.0001(5) -0.0071(5)
O3B 0.0238(6) 0.0284(6) 0.0285(6) 0.0044(5) 0.0013(5) 0.0085(5)
O4B 0.0222(6) 0.0171(6) 0.0390(7) 0.0020(5) 0.0052(5) 0.0002(5)
O5B 0.0211(6) 0.0229(6) 0.0230(6) -0.0011(5) -0.0004(5) 0.0034(5)
O6B 0.0212(6) 0.0252(6) 0.0343(7) -0.0072(5) 0.0055(5) -0.0018(5)
O7B 0.0171(6) 0.0208(6) 0.0339(6) -0.0040(5) 0.0062(5) -0.0034(4)
N1B 0.0195(7) 0.0224(7) 0.0197(7) 0.0017(5) -0.0001(5) 0.0036(6)
N2B 0.0174(7) 0.0155(6) 0.0220(7) 0.0003(5) 0.0015(5) 0.0011(5)
N3B 0.0172(7) 0.0173(6) 0.0231(7) 0.0012(5) -0.0003(5) 0.0005(5)
N4B 0.0176(7) 0.0180(7) 0.0318(8) -0.0049(6) 0.0047(6) -0.0011(5)
N5B 0.0218(8) 0.0288(8) 0.0692(12) -0.0146(8) 0.0154(8) -0.0072(6)
C1B 0.0297(10) 0.0454(11) 0.0354(10) 0.0003(9) -0.0120(8) -0.0052(8)
C2B 0.0241(9) 0.0257(8) 0.0220(8) -0.0009(7) 0.0007(7) 0.0021(7)
C3B 0.0242(9) 0.0212(8) 0.0198(8) 0.0017(6) 0.0005(6) -0.0003(7)
C4B 0.0177(8) 0.0170(7) 0.0250(8) -0.0008(6) 0.0006(6) -0.0018(6)
C5B 0.0161(8) 0.0192(8) 0.0219(8) 0.0005(6) 0.0014(6) 0.0003(6)
C6B 0.0190(8) 0.0196(8) 0.0256(8) -0.0026(6) 0.0031(6) 0.0018(6)
C7B 0.0244(9) 0.0267(9) 0.0242(8) -0.0046(7) 0.0031(6) 0.0015(7)
C8B 0.0268(9) 0.0315(9) 0.0249(8) 0.0000(7) 0.0070(7) -0.0025(7)
C9B 0.0233(8) 0.0218(8) 0.0273(8) 0.0009(7) 0.0043(7) -0.0041(7)
C10B 0.0170(8) 0.0203(8) 0.0244(8) -0.0019(6) 0.0019(6) -0.0014(6)
C11B 0.0212(8) 0.0179(8) 0.0191(7) -0.0013(6) 0.0034(6) -0.0011(6)
C12B 0.0194(8) 0.0169(7) 0.0228(8) -0.0005(6) 0.0020(6) -0.0026(6)
C13B 0.0303(10) 0.0273(9) 0.0292(9) -0.0058(7) -0.0051(7) -0.0004(7)
C14B 0.0281(10) 0.0335(10) 0.0295(9) 0.0013(8) -0.0083(7) -0.0010(8)
C15B 0.0240(9) 0.0273(9) 0.0248(8) 0.0037(7) -0.0022(7) 0.0023(7)
C16B 0.0146(8) 0.0196(8) 0.0231(8) 0.0010(6) 0.0030(6) -0.0021(6)
C17B 0.0171(8) 0.0177(8) 0.0321(9) -0.0008(7) 0.0006(6) -0.0011(6)
C18B 0.0178(8) 0.0184(8) 0.0264(8) -0.0001(6) 0.0006(6) -0.0007(6)
C19B 0.0146(8) 0.0225(8) 0.0325(9) -0.0024(7) 0.0039(6) -0.0029(6)
C20B 0.0228(9) 0.0256(9) 0.0575(12) -0.0036(9) -0.0041(8) -0.0005(7)
C21B 0.0337(11) 0.0507(13) 0.0340(10) 0.0004(9) 0.0065(8) -0.0135(9)
C22B 0.0216(9) 0.0221(9) 0.0469(11) -0.0048(8) 0.0063(8) -0.0039(7)
C23B 0.0261(9) 0.0245(8) 0.0215(8) -0.0012(7) 0.0008(7) -0.0028(7)
C24B 0.0262(9) 0.0303(9) 0.0257(9) 0.0038(7) 0.0020(7) -0.0023(7)
C25B 0.0305(10) 0.0341(10) 0.0342(10) 0.0021(8) -0.0018(8) -0.0101(8)
C26B 0.0308(10) 0.0488(12) 0.0386(11) 0.0022(9) 0.0093(8) -0.0026(9)
C27B 0.0226(9) 0.0192(8) 0.0446(11) -0.0071(7) 0.0106(8) -0.0016(7)
C28B 0.0611(17) 0.0516(14) 0.0855(19) -0.0267(14) 0.0458(15) -0.0305(13)
C29B 0.0220(11) 0.0504(14) 0.123(3) -0.0301(16) -0.0086(13) 0.0036(10)

loop_
_atom_type_symbol
_atom_type_description
_atom_type_scat_dispersion_real
_atom_type_scat_dispersion_imag
_atom_type_scat_source
C C 0.0181 0.0091 'International Tables Vol C Tables 4.2.6.8 and 6.1.1.4'
H H 0.0000 0.0000 'International Tables Vol C Tables 4.2.6.8 and 6.1.1.4'
N N 0.0311 0.0180 'International Tables Vol C Tables 4.2.6.8 and 6.1.1.4'
O O 0.0492 0.0322 'International Tables Vol C Tables 4.2.6.8 and 6.1.1.4'

loop_
_geom_angle_atom_site_label_1
_geom_angle_atom_site_label_2
_geom_angle_atom_site_label_3
_geom_angle
C2A O1A C1A 115.51(15)
C18A O7A C19A 122.10(13)
C4A N1A C3A 120.41(15)
C4A N1A H1A 119.4(13)
C3A N1A H1A 120.1(13)
C11A N2A C5A 121.64(14)
C11A N2A H2A 119.6(13)
C5A N2A H2A 117.4(13)
C16A N3A C12A 119.83(13)
C16A N3A C15A 127.53(14)
C12A N3A C15A 111.51(13)
C18A N4A C17A 121.00(14)
C18A N4A H4A 118.8(13)
C17A N4A H4A 116.3(13)
C28A N5A C27A 109.38(15)
C28A N5A C29A 109.22(16)
C27A N5A C29A 110.57(15)
O1A C1A H1AA 109.5
O1A C1A H1AB 109.5
H1AA C1A H1AB 109.5
O1A C1A H1AC 109.5
H1AA C1A H1AC 109.5
H1AB C1A H1AC 109.5
O2A C2A O1A 124.34(17)
O2A C2A C3A 125.21(16)
O1A C2A C3A 110.42(14)
N1A C3A C2A 109.97(14)
N1A C3A C23A 109.40(14)
C2A C3A C23A 110.30(14)
N1A C3A H3A 109.1
C2A C3A H3A 109.1
C23A C3A H3A 109.1
O3A C4A N1A 122.14(16)
O3A C4A C5A 121.35(15)
N1A C4A C5A 116.31(14)
N2A C5A C6A 111.53(14)
N2A C5A C10A 108.66(13)
C6A C5A C10A 109.64(14)
N2A C5A C4A 109.83(13)
C6A C5A C4A 110.90(14)
C10A C5A C4A 106.11(13)
C7A C6A C5A 111.54(15)
C7A C6A H6AA 109.3
C5A C6A H6AA 109.3
C7A C6A H6AB 109.3
C5A C6A H6AB 109.3
H6AA C6A H6AB 108.0
C8A C7A C6A 111.13(17)
C8A C7A H7AA 109.4
C6A C7A H7AA 109.4
C8A C7A H7AB 109.4
C6A C7A H7AB 109.4
H7AA C7A H7AB 108.0
C7A C8A C9A 110.95(16)
C7A C8A H8AA 109.5
C9A C8A H8AA 109.4
C7A C8A H8AB 109.5
C9A C8A H8AB 109.5
H8AA C8A H8AB 108.0
C8A C9A C10A 111.43(15)
C8A C9A H9AA 109.3
C10A C9A H9AA 109.3
C8A C9A H9AB 109.3
C10A C9A H9AB 109.3
H9AA C9A H9AB 108.0
C9A C10A C5A 112.68(15)
C9A C10A H10A 109.1
C5A C10A H10A 109.1
C9A C10A H10B 109.1
C5A C10A H10B 109.1
H10A C10A H10B 107.8
O4A C11A N2A 123.47(16)
O4A C11A C12A 118.26(15)
N2A C11A C12A 118.26(14)
N3A C12A C11A 115.24(14)
N3A C12A C13A 103.63(14)
C11A C12A C13A 111.42(15)
N3A C12A H12A 108.8
C11A C12A H12A 108.8
C13A C12A H12A 108.8
C14A C13A C12A 103.85(15)
C14A C13A H13A 111.0
C12A C13A H13A 111.0
C14A C13A H13B 111.0
C12A C13A H13B 111.0
H13A C13A H13B 109.0
C13A C14A C15A 103.46(16)
C13A C14A H14A 111.1
C15A C14A H14A 111.1
C13A C14A H14B 111.1
C15A C14A H14B 111.1
H14A C14A H14B 109.0
N3A C15A C14A 102.22(14)
N3A C15A H15A 111.3
C14A C15A H15A 111.3
N3A C15A H15B 111.3
C14A C15A H15B 111.3
H15A C15A H15B 109.2
O5A C16A N3A 121.25(15)
O5A C16A C17A 121.51(15)
N3A C16A C17A 117.20(14)
N4A C17A C16A 112.04(13)
N4A C17A C27A 108.09(13)
C16A C17A C27A 108.17(13)
N4A C17A H17A 109.5
C16A C17A H17A 109.5
C27A C17A H17A 109.5
O6A C18A N4A 124.33(15)
O6A C18A O7A 125.89(15)
N4A C18A O7A 109.75(14)
O7A C19A C20A 108.12(15)
O7A C19A C22A 102.31(14)
C20A C19A C22A 112.27(18)
O7A C19A C21A 112.22(14)
C20A C19A C21A 112.20(16)
C22A C19A C21A 109.33(18)
C19A C20A H20A 109.5
C19A C20A H20B 109.5
H20A C20A H20B 109.5
C19A C20A H20C 109.5
H20A C20A H20C 109.5
H20B C20A H20C 109.5
C19A C21A H21A 109.5
C19A C21A H21B 109.5
H21A C21A H21B 109.5
C19A C21A H21C 109.5
H21A C21A H21C 109.5
H21B C21A H21C 109.5
C19A C22A H22A 109.5
C19A C22A H22B 109.5
H22A C22A H22B 109.5
C19A C22A H22C 109.5
H22A C22A H22C 109.5
H22B C22A H22C 109.5
C3A C23A C24A 113.18(14)
C3A C23A H23A 108.9
C24A C23A H23A 108.9
C3A C23A H23B 108.9
C24A C23A H23B 108.9
H23A C23A H23B 107.8
C26A C24A C25A 110.90(14)
C26A C24A C23A 110.25(14)
C25A C24A C23A 110.74(14)
C26A C24A H24A 108.3
C25A C24A H24A 108.3
C23A C24A H24A 108.3
C24A C25A H25A 109.5
C24A C25A H25B 109.5
H25A C25A H25B 109.5
C24A C25A H25C 109.5
H25A C25A H25C 109.5
H25B C25A H25C 109.5
C24A C26A H26A 109.5
C24A C26A H26B 109.5
H26A C26A H26B 109.5
C24A C26A H26C 109.5
H26A C26A H26C 109.5
H26B C26A H26C 109.5
N5A C27A C17A 111.30(14)
N5A C27A H27A 109.4
C17A C27A H27A 109.4
N5A C27A H27B 109.4
C17A C27A H27B 109.4
H27A C27A H27B 108.0
N5A C28A H28A 109.5
N5A C28A H28B 109.5
H28A C28A H28B 109.5
N5A C28A H28C 109.5
H28A C28A H28C 109.5
H28B C28A H28C 109.5
N5A C29A H29A 109.5
N5A C29A H29B 109.5
H29A C29A H29B 109.5
N5A C29A H29C 109.5
H29A C29A H29C 109.5
H29B C29A H29C 109.5
C2B O1B C1B 115.62(15)
C18B O7B C19B 122.52(13)
C4B N1B C3B 119.09(14)
C4B N1B H1B 121.2(13)
C3B N1B H1B 119.1(13)
C11B N2B C5B 121.07(13)
C11B N2B H2B 117.4(14)
C5B N2B H2B 119.4(14)
C16B N3B C12B 119.01(13)
C16B N3B C15B 126.19(14)
C12B N3B C15B 112.16(13)
C18B N4B C17B 121.63(14)
C18B N4B H4B 117.3(14)
C17B N4B H4B 113.5(14)
C29B N5B C27B 110.18(16)
C29B N5B C28B 110.1(2)
C27B N5B C28B 109.81(19)
O1B C1B H1BA 109.5
O1B C1B H1BB 109.5
H1BA C1B H1BB 109.5
O1B C1B H1BC 109.5
H1BA C1B H1BC 109.5
H1BB C1B H1BC 109.5
O2B C2B O1B 124.22(16)
O2B C2B C3B 125.99(16)
O1B C2B C3B 109.75(14)
N1B C3B C2B 109.37(13)
N1B C3B C23B 111.20(14)
C2B C3B C23B 109.86(13)
N1B C3B H3B 108.8
C2B C3B H3B 108.8
C23B C3B H3B 108.8
O3B C4B N1B 122.02(15)
O3B C4B C5B 120.92(15)
N1B C4B C5B 116.64(14)
N2B C5B C6B 112.01(13)
N2B C5B C10B 107.86(13)
C6B C5B C10B 109.62(13)
N2B C5B C4B 110.83(13)
C6B C5B C4B 111.05(13)
C10B C5B C4B 105.19(13)
C7B C6B C5B 112.05(13)
C7B C6B H6BA 109.2
C5B C6B H6BA 109.2
C7B C6B H6BB 109.2
C5B C6B H6BB 109.2
H6BA C6B H6BB 107.9
C6B C7B C8B 111.69(14)
C6B C7B H7BA 109.3
C8B C7B H7BA 109.3
C6B C7B H7BB 109.3
C8B C7B H7BB 109.3
H7BA C7B H7BB 107.9
C7B C8B C9B 110.34(14)
C7B C8B H8BA 109.6
C9B C8B H8BA 109.6
C7B C8B H8BB 109.6
C9B C8B H8BB 109.6
H8BA C8B H8BB 108.1
C8B C9B C10B 111.12(14)
C8B C9B H9BA 109.4
C10B C9B H9BA 109.4
C8B C9B H9BB 109.4
C10B C9B H9BB 109.4
H9BA C9B H9BB 108.0
C9B C10B C5B 113.10(13)
C9B C10B H10C 109.0
C5B C10B H10C 109.0
C9B C10B H10D 109.0
C5B C10B H10D 109.0
H10C C10B H10D 107.8
O4B C11B N2B 122.58(15)
O4B C11B C12B 117.60(15)
N2B C11B C12B 119.78(14)
N3B C12B C11B 117.37(13)
N3B C12B C13B 103.57(13)
C11B C12B C13B 110.51(14)
N3B C12B H12B 108.3
C11B C12B H12B 108.3
C13B C12B H12B 108.3
C14B C13B C12B 103.78(14)
C14B C13B H13C 111.0
C12B C13B H13C 111.0
C14B C13B H13D 111.0
C12B C13B H13D 111.0
H13C C13B H13D 109.0
C13B C14B C15B 104.74(14)
C13B C14B H14C 110.8
C15B C14B H14C 110.8
C13B C14B H14D 110.8
C15B C14B H14D 110.8
H14C C14B H14D 108.9
N3B C15B C14B 103.94(13)
N3B C15B H15C 111.0
C14B C15B H15C 111.0
N3B C15B H15D 111.0
C14B C15B H15D 111.0
H15C C15B H15D 109.0
O5B C16B N3B 121.49(15)
O5B C16B C17B 120.01(14)
N3B C16B C17B 118.45(14)
N4B C17B C16B 111.86(13)
N4B C17B C27B 107.70(14)
C16B C17B C27B 106.04(13)
N4B C17B H17B 110.4
C16B C17B H17B 110.4
C27B C17B H17B 110.4
O6B C18B N4B 125.05(15)
O6B C18B O7B 126.11(15)
N4B C18B O7B 108.84(14)
O7B C19B C20B 109.97(14)
O7B C19B C21B 111.00(14)
C20B C19B C21B 112.26(16)
O7B C19B C22B 102.51(13)
C20B C19B C22B 110.48(15)
C21B C19B C22B 110.21(16)
C19B C20B H20D 109.5
C19B C20B H20E 109.5
H20D C20B H20E 109.5
C19B C20B H20F 109.5
H20D C20B H20F 109.5
H20E C20B H20F 109.5
C19B C21B H21D 109.5
C19B C21B H21E 109.5
H21D C21B H21E 109.5
C19B C21B H21F 109.5
H21D C21B H21F 109.5
H21E C21B H21F 109.5
C19B C22B H22D 109.5
C19B C22B H22E 109.5
H22D C22B H22E 109.5
C19B C22B H22F 109.5
H22D C22B H22F 109.5
H22E C22B H22F 109.5
C24B C23B C3B 114.06(14)
C24B C23B H23C 108.7
C3B C23B H23C 108.7
C24B C23B H23D 108.7
C3B C23B H23D 108.7
H23C C23B H23D 107.6
C26B C24B C25B 110.89(16)
C26B C24B C23B 109.75(16)
C25B C24B C23B 113.37(15)
C26B C24B H24B 107.5
C25B C24B H24B 107.5
C23B C24B H24B 107.5
C24B C25B H25D 109.5
C24B C25B H25E 109.5
H25D C25B H25E 109.5
C24B C25B H25F 109.5
H25D C25B H25F 109.5
H25E C25B H25F 109.5
C24B C26B H26D 109.5
C24B C26B H26E 109.5
H26D C26B H26E 109.5
C24B C26B H26F 109.5
H26D C26B H26F 109.5
H26E C26B H26F 109.5
N5B C27B C17B 111.14(15)
N5B C27B H27C 109.4
C17B C27B H27C 109.4
N5B C27B H27D 109.4
C17B C27B H27D 109.4
H27C C27B H27D 108.0
N5B C28B H28D 109.5
N5B C28B H28E 109.5
H28D C28B H28E 109.5
N5B C28B H28F 109.5
H28D C28B H28F 109.5
H28E C28B H28F 109.5
N5B C29B H29D 109.5
N5B C29B H29E 109.5
H29D C29B H29E 109.5
N5B C29B H29F 109.5
H29D C29B H29F 109.5
H29E C29B H29F 109.5

loop_
_geom_bond_atom_site_label_1
_geom_bond_atom_site_label_2
_geom_bond_distance
O1A C2A 1.341(2)
O1A C1A 1.439(2)
O2A C2A 1.195(2)
O3A C4A 1.224(2)
O4A C11A 1.231(2)
O5A C16A 1.228(2)
O6A C18A 1.219(2)
O7A C18A 1.349(2)
O7A C19A 1.477(2)
N1A C4A 1.343(2)
N1A C3A 1.447(2)
N1A H1A 0.909(18)
N2A C11A 1.340(2)
N2A C5A 1.465(2)
N2A H2A 0.887(18)
N3A C16A 1.353(2)
N3A C12A 1.468(2)
N3A C15A 1.471(2)
N4A C18A 1.341(2)
N4A C17A 1.449(2)
N4A H4A 0.880(18)
N5A C28A 1.454(2)
N5A C27A 1.458(2)
N5A C29A 1.460(3)
C1A H1AA 0.9800
C1A H1AB 0.9800
C1A H1AC 0.9800
C2A C3A 1.517(2)
C3A C23A 1.523(2)
C3A H3A 1.0000
C4A C5A 1.543(2)
C5A C6A 1.536(2)
C5A C10A 1.541(2)
C6A C7A 1.528(3)
C6A H6AA 0.9900
C6A H6AB 0.9900
C7A C8A 1.518(3)
C7A H7AA 0.9900
C7A H7AB 0.9900
C8A C9A 1.522(3)
C8A H8AA 0.9900
C8A H8AB 0.9900
C9A C10A 1.526(3)
C9A H9AA 0.9900
C9A H9AB 0.9900
C10A H10A 0.9900
C10A H10B 0.9900
C11A C12A 1.511(2)
C12A C13A 1.534(2)
C12A H12A 1.0000
C13A C14A 1.505(3)
C13A H13A 0.9900
C13A H13B 0.9900
C14A C15A 1.517(3)
C14A H14A 0.9900
C14A H14B 0.9900
C15A H15A 0.9900
C15A H15B 0.9900
C16A C17A 1.525(2)
C17A C27A 1.534(2)
C17A H17A 1.0000
C19A C20A 1.500(3)
C19A C22A 1.514(3)
C19A C21A 1.517(3)
C20A H20A 0.9800
C20A H20B 0.9800
C20A H20C 0.9800
C21A H21A 0.9800
C21A H21B 0.9800
C21A H21C 0.9800
C22A H22A 0.9800
C22A H22B 0.9800
C22A H22C 0.9800
C23A C24A 1.529(2)
C23A H23A 0.9900
C23A H23B 0.9900
C24A C26A 1.521(3)
C24A C25A 1.527(2)
C24A H24A 1.0000
C25A H25A 0.9800
C25A H25B 0.9800
C25A H25C 0.9800
C26A H26A 0.9800
C26A H26B 0.9800
C26A H26C 0.9800
C27A H27A 0.9900
C27A H27B 0.9900
C28A H28A 0.9800
C28A H28B 0.9800
C28A H28C 0.9800
C29A H29A 0.9800
C29A H29B 0.9800
C29A H29C 0.9800
O1B C2B 1.339(2)
O1B C1B 1.436(2)
O2B C2B 1.196(2)
O3B C4B 1.224(2)
O4B C11B 1.228(2)
O5B C16B 1.227(2)
O6B C18B 1.221(2)
O7B C18B 1.347(2)
O7B C19B 1.472(2)
N1B C4B 1.341(2)
N1B C3B 1.445(2)
N1B H1B 0.899(18)
N2B C11B 1.343(2)
N2B C5B 1.471(2)
N2B H2B 0.906(19)
N3B C16B 1.349(2)
N3B C12B 1.463(2)
N3B C15B 1.477(2)
N4B C18B 1.345(2)
N4B C17B 1.451(2)
N4B H4B 0.898(18)
N5B C29B 1.446(3)
N5B C27B 1.454(2)
N5B C28B 1.462(3)
C1B H1BA 0.9800
C1B H1BB 0.9800
C1B H1BC 0.9800
C2B C3B 1.518(2)
C3B C23B 1.539(2)
C3B H3B 1.0000
C4B C5B 1.541(2)
C5B C6B 1.536(2)
C5B C10B 1.537(2)
C6B C7B 1.523(2)
C6B H6BA 0.9900
C6B H6BB 0.9900
C7B C8B 1.523(2)
C7B H7BA 0.9900
C7B H7BB 0.9900
C8B C9B 1.525(2)
C8B H8BA 0.9900
C8B H8BB 0.9900
C9B C10B 1.527(2)
C9B H9BA 0.9900
C9B H9BB 0.9900
C10B H10C 0.9900
C10B H10D 0.9900
C11B C12B 1.508(2)
C12B C13B 1.537(2)
C12B H12B 1.0000
C13B C14B 1.520(3)
C13B H13C 0.9900
C13B H13D 0.9900
C14B C15B 1.522(3)
C14B H14C 0.9900
C14B H14D 0.9900
C15B H15C 0.9900
C15B H15D 0.9900
C16B C17B 1.527(2)
C17B C27B 1.531(2)
C17B H17B 1.0000
C19B C20B 1.506(3)
C19B C21B 1.514(3)
C19B C22B 1.517(2)
C20B H20D 0.9800
C20B H20E 0.9800
C20B H20F 0.9800
C21B H21D 0.9800
C21B H21E 0.9800
C21B H21F 0.9800
C22B H22D 0.9800
C22B H22E 0.9800
C22B H22F 0.9800
C23B C24B 1.527(2)
C23B H23C 0.9900
C23B H23D 0.9900
C24B C26B 1.516(3)
C24B C25B 1.524(3)
C24B H24B 1.0000
C25B H25D 0.9800
C25B H25E 0.9800
C25B H25F 0.9800
C26B H26D 0.9800
C26B H26E 0.9800
C26B H26F 0.9800
C27B H27C 0.9900
C27B H27D 0.9900
C28B H28D 0.9800
C28B H28E 0.9800
C28B H28F 0.9800
C29B H29D 0.9800
C29B H29E 0.9800
C29B H29F 0.9800

loop_
_geom_hbond_atom_site_label_D
_geom_hbond_atom_site_label_H
_geom_hbond_atom_site_label_A
_geom_hbond_distance_DH
_geom_hbond_distance_HA
_geom_hbond_distance_DA
_geom_hbond_angle_DHA
_geom_hbond_site_symmetry_A
N1A H1A O5A 0.909(18) 2.232(19) 3.1147(19) 163.7(18) .
N2A H2A O6A 0.887(18) 2.507(18) 3.3576(19) 160.8(17) .
N4A H4A O4A 0.880(18) 2.130(18) 2.9940(19) 167.0(18) 2_647
N1B H1B O5B 0.899(18) 2.037(18) 2.9192(18) 166.6(18) .
N2B H2B O6B 0.906(19) 2.41(2) 3.2968(18) 164.7(19) .
N4B H4B O4B 0.898(18) 2.031(19) 2.8772(18) 156.5(19) 2_646

loop_
_geom_torsion_atom_site_label_1
_geom_torsion_atom_site_label_2
_geom_torsion_atom_site_label_3
_geom_torsion_atom_site_label_4
_geom_torsion
C1A O1A C2A O2A -0.3(3)
C1A O1A C2A C3A 178.00(16)
C4A N1A C3A C2A -70.6(2)
C4A N1A C3A C23A 168.09(15)
O2A C2A C3A N1A -31.8(2)
O1A C2A C3A N1A 149.94(15)
O2A C2A C3A C23A 88.9(2)
O1A C2A C3A C23A -89.32(17)
C3A N1A C4A O3A -1.6(3)
C3A N1A C4A C5A 173.27(15)
C11A N2A C5A C6A -67.45(19)
C11A N2A C5A C10A 171.58(14)
C11A N2A C5A C4A 55.90(19)
O3A C4A C5A N2A -155.46(16)
N1A C4A C5A N2A 29.6(2)
O3A C4A C5A C6A -31.7(2)
N1A C4A C5A C6A 153.32(15)
O3A C4A C5A C10A 87.26(19)
N1A C4A C5A C10A -87.68(17)
N2A C5A C6A C7A -65.40(19)
C10A C5A C6A C7A 55.0(2)
C4A C5A C6A C7A 171.85(15)
C5A C6A C7A C8A -57.5(2)
C6A C7A C8A C9A 56.8(2)
C7A C8A C9A C10A -55.0(2)
C8A C9A C10A C5A 54.3(2)
N2A C5A C10A C9A 68.39(18)
C6A C5A C10A C9A -53.74(19)
C4A C5A C10A C9A -173.56(14)
C5A N2A C11A O4A 6.8(2)
C5A N2A C11A C12A -173.91(14)
C16A N3A C12A C11A 71.1(2)
C15A N3A C12A C11A -120.12(16)
C16A N3A C12A C13A -166.87(15)
C15A N3A C12A C13A 1.88(19)
O4A C11A C12A N3A -168.27(15)
N2A C11A C12A N3A 12.4(2)
O4A C11A C12A C13A 74.0(2)
N2A C11A C12A C13A -105.35(17)
N3A C12A C13A C14A -24.9(2)
C11A C12A C13A C14A 99.63(18)
C12A C13A C14A C15A 38.4(2)
C16A N3A C15A C14A -170.81(17)
C12A N3A C15A C14A 21.5(2)
C13A C14A C15A N3A -36.5(2)
C12A N3A C16A O5A -11.4(2)
C15A N3A C16A O5A -178.12(16)
C12A N3A C16A C17A 166.44(14)
C15A N3A C16A C17A -0.3(2)
C18A N4A C17A C16A -55.6(2)
C18A N4A C17A C27A -174.64(15)
O5A C16A C17A N4A -50.3(2)
N3A C16A C17A N4A 131.95(15)
O5A C16A C17A C27A 68.77(19)
N3A C16A C17A C27A -109.02(16)
C17A N4A C18A O6A 14.5(3)
C17A N4A C18A O7A -163.67(14)
C19A O7A C18A O6A 26.6(2)
C19A O7A C18A N4A -155.22(15)
C18A O7A C19A C20A 63.4(2)
C18A O7A C19A C22A -177.93(17)
C18A O7A C19A C21A -60.9(2)
N1A C3A C23A C24A -70.99(18)
C2A C3A C23A C24A 167.93(14)
C3A C23A C24A C26A 159.74(14)
C3A C23A C24A C25A -77.15(18)
C28A N5A C27A C17A -158.67(16)
C29A N5A C27A C17A 81.01(18)
N4A C17A C27A N5A -168.82(14)
C16A C17A C27A N5A 69.68(18)
C1B O1B C2B O2B -1.1(3)
C1B O1B C2B C3B 176.77(15)
C4B N1B C3B C2B -62.57(19)
C4B N1B C3B C23B 175.92(14)
O2B C2B C3B N1B -27.0(2)
O1B C2B C3B N1B 155.16(14)
O2B C2B C3B C23B 95.3(2)
O1B C2B C3B C23B -82.52(17)
C3B N1B C4B O3B -8.0(2)
C3B N1B C4B C5B 164.65(14)
C11B N2B C5B C6B -68.57(18)
C11B N2B C5B C10B 170.71(14)
C11B N2B C5B C4B 56.06(18)
O3B C4B C5B N2B -156.57(15)
N1B C4B C5B N2B 30.72(19)
O3B C4B C5B C6B -31.4(2)
N1B C4B C5B C6B 155.90(14)
O3B C4B C5B C10B 87.12(18)
N1B C4B C5B C10B -85.59(17)
N2B C5B C6B C7B -66.06(18)
C10B C5B C6B C7B 53.63(18)
C4B C5B C6B C7B 169.43(13)
C5B C6B C7B C8B -56.66(18)
C6B C7B C8B C9B 56.72(19)
C7B C8B C9B C10B -55.47(19)
C8B C9B C10B C5B 55.11(19)
N2B C5B C10B C9B 68.89(17)
C6B C5B C10B C9B -53.31(18)
C4B C5B C10B C9B -172.78(13)
C5B N2B C11B O4B 9.7(2)
C5B N2B C11B C12B -172.61(14)
C16B N3B C12B C11B 61.30(19)
C15B N3B C12B C11B -136.00(14)
C16B N3B C12B C13B -176.64(14)
C15B N3B C12B C13B -13.94(18)
O4B C11B C12B N3B -165.50(14)
N2B C11B C12B N3B 16.7(2)
O4B C11B C12B C13B 76.09(19)
N2B C11B C12B C13B -101.73(17)
N3B C12B C13B C14B 29.64(17)
C11B C12B C13B C14B 156.18(14)
C12B C13B C14B C15B -34.74(19)
C16B N3B C15B C14B 153.76(16)
C12B N3B C15B C14B -7.44(18)
C13B C14B C15B N3B 26.09(19)
C12B N3B C16B O5B -8.5(2)
C15B N3B C16B O5B -168.58(15)
C12B N3B C16B C17B 168.85(14)
C15B N3B C16B C17B 8.8(2)
C18B N4B C17B C16B -54.1(2)
C18B N4B C17B C27B -170.25(15)
O5B C16B C17B N4B -54.2(2)
N3B C16B C17B N4B 128.42(15)
O5B C16B C17B C27B 62.99(19)
N3B C16B C17B C27B -114.44(16)
C17B N4B C18B O6B 18.4(3)
C17B N4B C18B O7B -161.91(14)
C19B O7B C18B O6B 10.4(3)
C19B O7B C18B N4B -169.30(14)
C18B O7B C19B C20B 59.4(2)
C18B O7B C19B C21B -65.4(2)
C18B O7B C19B C22B 176.92(14)
N1B C3B C23B C24B -91.80(17)
C2B C3B C23B C24B 146.98(14)
C3B C23B C24B C26B 175.94(15)
C3B C23B C24B C25B 51.3(2)
C29B N5B C27B C17B 87.0(2)
C28B N5B C27B C17B -151.52(18)
N4B C17B C27B N5B -174.89(14)
C16B C17B C27B N5B 65.21(18)
